data_4306674
loop_
_publ_author_name
'Kapil S. Lokare'
'Aaron L. Odom'

_publ_section_title
;
Carbonyl Olefination Using Readily Prepared Tungsten Metallacycles
;
_journal_name_full 'Inorganic Chemistry'
_journal_page_first 11191
_journal_page_last 11196
_journal_paper_doi 10.1021/ic8014964
_journal_volume 47
_journal_year 2008
_chemical_formula_moiety 'C52 H57 F10 N2 O2 W'
_chemical_formula_sum 'C52 H57 F10 N2 O2 W'
_chemical_formula_weight 1115.85
_chemical_name_systematic
;
 ?
;
_space_group_IT_number 2
_symmetry_cell_setting triclinic
_symmetry_space_group_name_Hall '-P 1'
_symmetry_space_group_name_H-M 'P -1'
_atom_sites_solution_hydrogens geom
_atom_sites_solution_primary direct
_atom_sites_solution_secondary difmap
_audit_creation_method SHELXL-97
_cell_angle_alpha 93.980(4)
_cell_angle_beta 90.787(4)
_cell_angle_gamma 110.872(4)
_cell_formula_units_Z 2
_cell_length_a 11.527(3)
_cell_length_b 13.555(3)
_cell_length_c 16.502(4)
_cell_measurement_reflns_used 991
_cell_measurement_temperature 173(2)
_cell_measurement_theta_max 46.4
_cell_measurement_theta_min 6.11
_cell_volume 2401.4(10)
_computing_cell_refinement 'Bruker SMART'
_computing_data_collection 'Bruker SMART'
_computing_data_reduction 'Bruker SAINT'
_computing_molecular_graphics 'Bruker SHELXTL'
_computing_publication_material 'Bruker SHELXTL'
_computing_structure_refinement 'SHELXL-97 (Sheldrick, 1997)'
_computing_structure_solution 'SHELXS-97 (Sheldrick, 1990)'
_diffrn_ambient_temperature 173(2)
_diffrn_measured_fraction_theta_full 1.000
_diffrn_measured_fraction_theta_max 1.000
_diffrn_measurement_device_type 'CCD area detector'
_diffrn_measurement_method 'phi and omega scans'
_diffrn_radiation_monochromator graphite
_diffrn_radiation_source 'fine-focus sealed tube'
_diffrn_radiation_type MoK\a
_diffrn_radiation_wavelength 0.71073
_diffrn_reflns_av_R_equivalents 0.0348
_diffrn_reflns_av_sigmaI/netI 0.0364
_diffrn_reflns_limit_h_max 12
_diffrn_reflns_limit_h_min -12
_diffrn_reflns_limit_k_max 15
_diffrn_reflns_limit_k_min -15
_diffrn_reflns_limit_l_max 18
_diffrn_reflns_limit_l_min -18
_diffrn_reflns_number 20769
_diffrn_reflns_theta_full 23.27
_diffrn_reflns_theta_max 23.27
_diffrn_reflns_theta_min 1.61
_exptl_absorpt_coefficient_mu 2.486
_exptl_absorpt_correction_T_max 0.7449
_exptl_absorpt_correction_T_min 0.6030
_exptl_absorpt_correction_type multi-scan
_exptl_absorpt_process_details SADABS
_exptl_crystal_colour orange
_exptl_crystal_density_diffrn 1.543
_exptl_crystal_density_method 'not measured'
_exptl_crystal_description cube
_exptl_crystal_F_000 1126
_exptl_crystal_size_max 0.43
_exptl_crystal_size_mid 0.34
_exptl_crystal_size_min 0.30
_refine_diff_density_max 1.192
_refine_diff_density_min -0.535
_refine_diff_density_rms 0.076
_refine_ls_extinction_coef 0.00075(11)
_refine_ls_extinction_expression Fc^*^=kFc[1+0.001xFc^2^\l^3^/sin(2\q)]^-1/4^
_refine_ls_extinction_method SHELXL
_refine_ls_goodness_of_fit_ref 1.056
_refine_ls_hydrogen_treatment constr
_refine_ls_matrix_type full
_refine_ls_number_parameters 605
_refine_ls_number_reflns 6893
_refine_ls_number_restraints 0
_refine_ls_restrained_S_all 1.056
_refine_ls_R_factor_all 0.0275
_refine_ls_R_factor_gt 0.0231
_refine_ls_shift/su_max 0.003
_refine_ls_shift/su_mean 0.000
_refine_ls_structure_factor_coef Fsqd
_refine_ls_weighting_details 'calc w=1/[\s^2^(Fo^2^)+(0.0210P)^2^+2.5479P] where P=(Fo^2^+2Fc^2^)/3'
_refine_ls_weighting_scheme calc
_refine_ls_wR_factor_gt 0.0534
_refine_ls_wR_factor_ref 0.0558
_reflns_number_gt 6382
_reflns_number_total 6893
_reflns_threshold_expression >2sigma(I)
_cod_data_source_file ic8014964_si_002_4.cif
_cod_data_source_block 06001
_cod_depositor_comments
;
The following automatic conversions were performed:
'_symmetry_cell_setting' value 'Triclinic' changed to 'triclinic'
according to '/home/saulius/struct/CIF-dictionaries/cif_core.dic'
dictionary named 'cif_core.dic' version 2.4.1 from
2010-06-29.

'_exptl_absorpt_correction_type' value 'Multi-scan' changed
to 'multi-scan' according to
'/home/saulius/struct/CIF-dictionaries/cif_core.dic' dictionary named
'cif_core.dic' version 2.4.1 from 2010-06-29.

Automatic conversion script
Id: cif_fix_enum 1527 2010-12-29 10:47:43Z saulius 
;
_cod_original_cell_volume 2401.5(10)
_cod_database_code 4306674

loop_
_symmetry_equiv_pos_as_xyz
'x, y, z'
'-x, -y, -z'

loop_
_atom_site_label
_atom_site_type_symbol
_atom_site_fract_x
_atom_site_fract_y
_atom_site_fract_z
_atom_site_U_iso_or_equiv
_atom_site_adp_type
_atom_site_occupancy
_atom_site_symmetry_multiplicity
_atom_site_calc_flag
_atom_site_refinement_flags
_atom_site_disorder_assembly
_atom_site_disorder_group
W W 0.516144(13) -0.240554(11) 0.746028(8) 0.01618(7) Uani 1 1 d . . .
N1 N 0.5394(2) -0.3539(2) 0.77188(17) 0.0184(6) Uani 1 1 d . . .
N2 N 0.3442(3) -0.2626(2) 0.78328(16) 0.0171(6) Uani 1 1 d . . .
O1 O 0.6892(2) -0.16493(18) 0.70324(15) 0.0249(6) Uani 1 1 d . . .
O2 O 0.5700(2) -0.10200(18) 0.81663(15) 0.0250(6) Uani 1 1 d . . .
F1 F 0.6373(2) 0.05682(18) 0.71126(13) 0.0391(6) Uani 1 1 d . . .
F2 F 0.8546(2) 0.22071(18) 0.73352(16) 0.0556(7) Uani 1 1 d . . .
F3 F 1.0130(2) 0.2328(2) 0.86055(17) 0.0636(8) Uani 1 1 d . . .
F4 F 0.9471(2) 0.0793(2) 0.96772(15) 0.0534(7) Uani 1 1 d . . .
F5 F 0.7272(2) -0.08169(16) 0.94846(13) 0.0357(5) Uani 1 1 d . . .
F6 F 0.7543(2) -0.00483(18) 0.60021(17) 0.0512(7) Uani 1 1 d . . .
F7 F 0.8752(2) -0.01529(19) 0.46488(15) 0.0471(6) Uani 1 1 d . . .
F8 F 0.9388(2) -0.18770(19) 0.42482(13) 0.0440(6) Uani 1 1 d . . .
F9 F 0.8719(2) -0.35095(17) 0.52232(13) 0.0389(6) Uani 1 1 d . . .
F10 F 0.7473(2) -0.34376(16) 0.65664(13) 0.0324(5) Uani 1 1 d . . .
C1A C 0.4457(3) -0.2699(3) 0.6328(2) 0.0190(8) Uani 1 1 d . . .
C1B C 0.2971(3) -0.1917(3) 0.7549(2) 0.0198(8) Uani 1 1 d . . .
C2B C 0.3371(3) -0.1467(3) 0.6809(2) 0.0217(8) Uani 1 1 d . . .
C2A C 0.4006(3) -0.1885(3) 0.6202(2) 0.0209(8) Uani 1 1 d . . .
C3A C 0.4186(4) -0.1417(3) 0.5380(2) 0.0354(10) Uani 1 1 d . . .
H3AA H 0.4921 -0.0879 0.5269 0.042 Uiso 1 1 calc R . .
C3B C 0.2886(4) -0.0608(3) 0.6583(2) 0.0279(9) Uani 1 1 d . . .
H3BA H 0.2072 -0.0757 0.6806 0.033 Uiso 1 1 calc R . .
H3BB H 0.2778 -0.0656 0.5996 0.033 Uiso 1 1 calc R . .
C4B C 0.3699(4) 0.0535(3) 0.6869(2) 0.0356(10) Uani 1 1 d . . .
H4BA H 0.3282 0.1002 0.6707 0.043 Uiso 1 1 calc R . .
H4BB H 0.4475 0.0719 0.6591 0.043 Uiso 1 1 calc R . .
C4A C 0.3119(5) -0.1863(4) 0.4747(3) 0.0498(13) Uani 1 1 d . . .
H4AA H 0.3247 -0.1374 0.4326 0.060 Uiso 1 1 calc R . .
H4AB H 0.2352 -0.1908 0.5004 0.060 Uiso 1 1 calc R . .
C5B C 0.3995(4) 0.0739(3) 0.7785(3) 0.0379(10) Uani 1 1 d . . .
H5BA H 0.4522 0.0353 0.7933 0.045 Uiso 1 1 calc R . .
H5BB H 0.4466 0.1487 0.7907 0.045 Uiso 1 1 calc R . .
C5A C 0.2972(5) -0.2949(4) 0.4351(3) 0.0654(15) Uani 1 1 d . . .
H5AA H 0.2402 -0.3106 0.3882 0.078 Uiso 1 1 calc R . .
H5AB H 0.3770 -0.2931 0.4159 0.078 Uiso 1 1 calc R . .
C6B C 0.2864(4) 0.0424(3) 0.8317(3) 0.0384(10) Uani 1 1 d . . .
H6BA H 0.2146 0.0411 0.7996 0.046 Uiso 1 1 calc R . .
H6BB H 0.3006 0.0964 0.8763 0.046 Uiso 1 1 calc R . .
C6A C 0.2512(5) -0.3801(4) 0.4894(3) 0.0649(16) Uani 1 1 d . . .
H6AA H 0.1855 -0.4387 0.4605 0.078 Uiso 1 1 calc R . .
H6AB H 0.2147 -0.3549 0.5352 0.078 Uiso 1 1 calc R . .
C7A C 0.3500(4) -0.4232(3) 0.5231(2) 0.0314(9) Uani 1 1 d . . .
H7AA H 0.3109 -0.4736 0.5624 0.038 Uiso 1 1 calc R . .
H7AB H 0.3740 -0.4614 0.4785 0.038 Uiso 1 1 calc R . .
C7B C 0.2565(4) -0.0649(3) 0.8666(2) 0.0347(10) Uani 1 1 d . . .
H7BA H 0.1972 -0.0702 0.9087 0.042 Uiso 1 1 calc R . .
H7BB H 0.3320 -0.0661 0.8925 0.042 Uiso 1 1 calc R . .
C8A C 0.4687(3) -0.3391(3) 0.5638(2) 0.0251(9) Uani 1 1 d . . .
H8AA H 0.5211 -0.3749 0.5843 0.030 Uiso 1 1 calc R . .
H8AB H 0.5139 -0.2942 0.5228 0.030 Uiso 1 1 calc R . .
C8B C 0.2039(3) -0.1639(3) 0.8067(2) 0.0261(9) Uani 1 1 d . . .
H8BA H 0.1613 -0.2239 0.8376 0.031 Uiso 1 1 calc R . .
H8BB H 0.1423 -0.1540 0.7708 0.031 Uiso 1 1 calc R . .
C11 C 0.5904(3) -0.4304(3) 0.7905(2) 0.0189(8) Uani 1 1 d . . .
C12 C 0.7049(3) -0.3981(3) 0.8345(2) 0.0214(8) Uani 1 1 d . . .
C13 C 0.7634(4) -0.4718(3) 0.8388(2) 0.0268(9) Uani 1 1 d . . .
H13A H 0.8404 -0.4520 0.8661 0.032 Uiso 1 1 calc R . .
C14 C 0.7088(4) -0.5741(3) 0.8028(2) 0.0308(10) Uani 1 1 d . . .
H14A H 0.7511 -0.6210 0.8037 0.037 Uiso 1 1 calc R . .
C15 C 0.5932(4) -0.6061(3) 0.7663(2) 0.0274(9) Uani 1 1 d . . .
H15A H 0.5556 -0.6761 0.7454 0.033 Uiso 1 1 calc R . .
C16 C 0.5298(3) -0.5363(3) 0.7594(2) 0.0220(8) Uani 1 1 d . . .
C21 C 0.2641(3) -0.3459(3) 0.8310(2) 0.0194(8) Uani 1 1 d . . .
C22 C 0.2906(3) -0.3454(3) 0.9139(2) 0.0228(8) Uani 1 1 d . . .
C23 C 0.2093(4) -0.4250(3) 0.9564(2) 0.0327(10) Uani 1 1 d . . .
H23A H 0.2249 -0.4260 1.0117 0.039 Uiso 1 1 calc R . .
C24 C 0.1066(4) -0.5021(3) 0.9187(2) 0.0325(10) Uani 1 1 d . . .
H24A H 0.0533 -0.5542 0.9484 0.039 Uiso 1 1 calc R . .
C25 C 0.0830(3) -0.5019(3) 0.8367(2) 0.0274(9) Uani 1 1 d . . .
H25A H 0.0134 -0.5544 0.8116 0.033 Uiso 1 1 calc R . .
C26 C 0.1607(3) -0.4249(3) 0.7904(2) 0.0193(8) Uani 1 1 d . . .
C101 C 0.7466(3) -0.1735(3) 0.6348(2) 0.0232(8) Uani 1 1 d . . .
C102 C 0.7819(3) -0.0925(3) 0.5826(2) 0.0300(9) Uani 1 1 d . . .
C103 C 0.8438(3) -0.0968(3) 0.5130(2) 0.0305(9) Uani 1 1 d . . .
C104 C 0.8762(3) -0.1833(3) 0.4922(2) 0.0277(9) Uani 1 1 d . . .
C105 C 0.8432(3) -0.2648(3) 0.5423(2) 0.0258(9) Uani 1 1 d . . .
C106 C 0.7798(3) -0.2601(3) 0.6113(2) 0.0237(8) Uani 1 1 d . . .
C121 C 0.7655(3) -0.2888(3) 0.8787(2) 0.0260(9) Uani 1 1 d . . .
H12A H 0.7053 -0.2528 0.8778 0.031 Uiso 1 1 calc R . .
C122 C 0.7973(4) -0.2973(3) 0.9678(2) 0.0384(10) Uani 1 1 d . . .
H12E H 0.7237 -0.3396 0.9933 0.058 Uiso 1 1 calc R . .
H12F H 0.8293 -0.2278 0.9956 0.058 Uiso 1 1 calc R . .
H12G H 0.8587 -0.3299 0.9704 0.058 Uiso 1 1 calc R . .
C123 C 0.8813(4) -0.2212(3) 0.8380(3) 0.0380(10) Uani 1 1 d . . .
H12B H 0.8608 -0.2161 0.7822 0.057 Uiso 1 1 calc R . .
H12C H 0.9432 -0.2533 0.8403 0.057 Uiso 1 1 calc R . .
H12D H 0.9131 -0.1517 0.8657 0.057 Uiso 1 1 calc R . .
C161 C 0.3974(3) -0.5758(3) 0.7246(2) 0.0255(9) Uani 1 1 d . . .
H16A H 0.3750 -0.5140 0.7159 0.031 Uiso 1 1 calc R . .
C162 C 0.3809(4) -0.6408(3) 0.6436(3) 0.0411(11) Uani 1 1 d . . .
H16E H 0.4353 -0.5990 0.6053 0.062 Uiso 1 1 calc R . .
H16F H 0.2963 -0.6616 0.6236 0.062 Uiso 1 1 calc R . .
H16G H 0.4007 -0.7028 0.6508 0.062 Uiso 1 1 calc R . .
C163 C 0.3102(4) -0.6400(4) 0.7869(3) 0.0485(12) Uani 1 1 d . . .
H16B H 0.3218 -0.5976 0.8376 0.073 Uiso 1 1 calc R . .
H16C H 0.3286 -0.7024 0.7951 0.073 Uiso 1 1 calc R . .
H16D H 0.2256 -0.6602 0.7671 0.073 Uiso 1 1 calc R . .
C201 C 0.6777(3) -0.0203(3) 0.8268(2) 0.0222(8) Uani 1 1 d . . .
C202 C 0.7138(3) 0.0604(3) 0.7747(2) 0.0269(9) Uani 1 1 d . . .
C203 C 0.8236(4) 0.1442(3) 0.7861(3) 0.0370(10) Uani 1 1 d . . .
C204 C 0.9042(4) 0.1512(3) 0.8501(3) 0.0384(11) Uani 1 1 d . . .
C205 C 0.8709(4) 0.0741(3) 0.9037(2) 0.0327(10) Uani 1 1 d . . .
C206 C 0.7585(3) -0.0090(3) 0.8927(2) 0.0248(9) Uani 1 1 d . . .
C221 C 0.4013(4) -0.2624(3) 0.9604(2) 0.0304(9) Uani 1 1 d . . .
H22A H 0.4478 -0.2119 0.9222 0.037 Uiso 1 1 calc R . .
C222 C 0.3613(4) -0.2011(3) 1.0288(3) 0.0451(12) Uani 1 1 d . . .
H22E H 0.3065 -0.1696 1.0067 0.068 Uiso 1 1 calc R . .
H22F H 0.4333 -0.1467 1.0543 0.068 Uiso 1 1 calc R . .
H22G H 0.3189 -0.2487 1.0683 0.068 Uiso 1 1 calc R . .
C223 C 0.4876(4) -0.3137(4) 0.9947(3) 0.0416(11) Uani 1 1 d . . .
H22B H 0.5123 -0.3521 0.9514 0.062 Uiso 1 1 calc R . .
H22C H 0.4449 -0.3616 1.0339 0.062 Uiso 1 1 calc R . .
H22D H 0.5599 -0.2598 1.0204 0.062 Uiso 1 1 calc R . .
C261 C 0.1303(3) -0.4299(3) 0.6997(2) 0.0239(8) Uani 1 1 d . . .
H26A H 0.2050 -0.3853 0.6742 0.029 Uiso 1 1 calc R . .
C262 C 0.0925(4) -0.5424(3) 0.6588(2) 0.0341(10) Uani 1 1 d . . .
H26E H 0.1578 -0.5693 0.6675 0.051 Uiso 1 1 calc R . .
H26F H 0.0781 -0.5411 0.6015 0.051 Uiso 1 1 calc R . .
H26G H 0.0178 -0.5872 0.6818 0.051 Uiso 1 1 calc R . .
C263 C 0.0265(4) -0.3876(3) 0.6832(2) 0.0354(10) Uani 1 1 d . . .
H26B H 0.0494 -0.3167 0.7080 0.053 Uiso 1 1 calc R . .
H26C H -0.0488 -0.4321 0.7057 0.053 Uiso 1 1 calc R . .
H26D H 0.0136 -0.3874 0.6257 0.053 Uiso 1 1 calc R . .

loop_
_atom_site_aniso_label
_atom_site_aniso_U_11
_atom_site_aniso_U_22
_atom_site_aniso_U_33
_atom_site_aniso_U_23
_atom_site_aniso_U_13
_atom_site_aniso_U_12
W 0.01600(9) 0.01408(9) 0.01775(9) 0.00191(6) -0.00002(6) 0.00442(6)
N1 0.0155(15) 0.0197(16) 0.0178(16) 0.0019(12) 0.0005(12) 0.0035(13)
N2 0.0196(16) 0.0154(15) 0.0167(16) 0.0002(12) -0.0027(12) 0.0069(13)
O1 0.0216(14) 0.0224(13) 0.0292(15) 0.0006(11) 0.0071(11) 0.0060(11)
O2 0.0212(14) 0.0210(13) 0.0269(15) -0.0057(11) 0.0014(11) 0.0016(11)
F1 0.0415(14) 0.0447(14) 0.0332(14) 0.0093(11) -0.0026(11) 0.0169(12)
F2 0.0619(18) 0.0318(14) 0.0610(18) 0.0206(13) 0.0058(14) -0.0012(13)
F3 0.0441(16) 0.0451(16) 0.071(2) 0.0038(14) -0.0041(14) -0.0208(13)
F4 0.0371(15) 0.0634(17) 0.0440(16) -0.0017(13) -0.0182(12) 0.0005(13)
F5 0.0440(14) 0.0298(12) 0.0288(13) 0.0041(10) -0.0012(10) 0.0073(11)
F6 0.0567(17) 0.0354(14) 0.0746(19) 0.0226(13) 0.0289(14) 0.0282(13)
F7 0.0492(15) 0.0464(15) 0.0514(16) 0.0327(13) 0.0139(12) 0.0183(13)
F8 0.0486(15) 0.0564(16) 0.0268(13) 0.0083(11) 0.0137(11) 0.0174(13)
F9 0.0525(15) 0.0362(13) 0.0326(13) -0.0013(10) 0.0076(11) 0.0220(12)
F10 0.0439(14) 0.0260(12) 0.0296(13) 0.0086(10) 0.0100(10) 0.0138(10)
C1A 0.0143(18) 0.0183(18) 0.023(2) 0.0038(15) 0.0016(15) 0.0039(15)
C1B 0.0177(19) 0.0144(18) 0.025(2) -0.0006(15) -0.0022(15) 0.0038(15)
C2B 0.0186(19) 0.0164(18) 0.028(2) 0.0022(16) -0.0062(16) 0.0036(16)
C2A 0.0187(19) 0.0190(19) 0.020(2) 0.0043(15) -0.0036(15) 0.0011(16)
C3A 0.044(3) 0.038(2) 0.027(2) 0.0190(19) 0.0090(19) 0.015(2)
C3B 0.036(2) 0.024(2) 0.028(2) 0.0080(17) 0.0006(18) 0.0153(18)
C4B 0.048(3) 0.022(2) 0.041(3) 0.0082(18) -0.001(2) 0.016(2)
C4A 0.088(4) 0.048(3) 0.028(3) 0.004(2) -0.010(2) 0.041(3)
C5B 0.046(3) 0.023(2) 0.044(3) 0.0015(19) -0.004(2) 0.011(2)
C5A 0.069(4) 0.082(4) 0.046(3) 0.005(3) -0.018(3) 0.029(3)
C6B 0.053(3) 0.027(2) 0.040(3) -0.0041(19) -0.001(2) 0.022(2)
C6A 0.056(3) 0.055(3) 0.059(4) -0.001(3) -0.031(3) -0.007(3)
C7A 0.039(2) 0.029(2) 0.026(2) -0.0029(17) -0.0080(18) 0.0126(19)
C7B 0.042(3) 0.035(2) 0.031(2) 0.0007(19) 0.0100(19) 0.019(2)
C8A 0.025(2) 0.030(2) 0.023(2) 0.0037(17) 0.0024(16) 0.0125(17)
C8B 0.027(2) 0.025(2) 0.030(2) 0.0024(17) 0.0017(17) 0.0138(17)
C11 0.023(2) 0.0207(19) 0.0178(19) 0.0072(15) 0.0037(15) 0.0119(16)
C12 0.021(2) 0.025(2) 0.021(2) 0.0070(16) 0.0069(16) 0.0111(17)
C13 0.026(2) 0.034(2) 0.024(2) 0.0069(17) 0.0013(17) 0.0143(18)
C14 0.037(2) 0.031(2) 0.037(2) 0.0102(19) 0.0077(19) 0.025(2)
C15 0.035(2) 0.022(2) 0.029(2) 0.0061(17) 0.0055(18) 0.0128(18)
C16 0.025(2) 0.021(2) 0.020(2) 0.0055(15) 0.0047(16) 0.0066(17)
C21 0.0215(19) 0.0192(19) 0.020(2) 0.0034(15) 0.0059(15) 0.0104(16)
C22 0.022(2) 0.026(2) 0.022(2) 0.0057(16) 0.0013(16) 0.0107(17)
C23 0.033(2) 0.041(2) 0.027(2) 0.0091(19) 0.0052(18) 0.014(2)
C24 0.030(2) 0.030(2) 0.036(3) 0.0142(19) 0.0108(19) 0.0075(19)
C25 0.021(2) 0.026(2) 0.032(2) 0.0005(17) -0.0005(17) 0.0044(17)
C26 0.0188(19) 0.0196(19) 0.021(2) 0.0019(15) 0.0028(15) 0.0086(16)
C101 0.0132(19) 0.024(2) 0.029(2) 0.0001(17) -0.0003(16) 0.0029(16)
C102 0.025(2) 0.024(2) 0.043(3) 0.0080(18) 0.0050(19) 0.0092(18)
C103 0.027(2) 0.032(2) 0.032(2) 0.0150(19) 0.0025(18) 0.0077(19)
C104 0.022(2) 0.037(2) 0.020(2) 0.0020(18) 0.0013(17) 0.0058(18)
C105 0.027(2) 0.023(2) 0.028(2) -0.0031(17) -0.0026(17) 0.0110(17)
C106 0.024(2) 0.019(2) 0.025(2) 0.0034(16) 0.0004(16) 0.0033(16)
C121 0.021(2) 0.030(2) 0.030(2) 0.0008(17) -0.0067(16) 0.0126(17)
C122 0.038(3) 0.045(3) 0.032(2) -0.003(2) -0.0113(19) 0.017(2)
C123 0.028(2) 0.038(2) 0.041(3) 0.000(2) -0.0016(19) 0.0046(19)
C161 0.029(2) 0.0184(19) 0.029(2) 0.0002(16) -0.0016(17) 0.0091(17)
C162 0.039(3) 0.039(3) 0.045(3) -0.012(2) -0.011(2) 0.017(2)
C163 0.033(3) 0.053(3) 0.060(3) 0.023(2) 0.012(2) 0.012(2)
C201 0.022(2) 0.0180(19) 0.024(2) -0.0042(16) 0.0031(16) 0.0048(16)
C202 0.030(2) 0.025(2) 0.024(2) 0.0003(17) -0.0004(18) 0.0081(18)
C203 0.043(3) 0.022(2) 0.043(3) 0.0076(19) 0.007(2) 0.007(2)
C204 0.029(2) 0.028(2) 0.044(3) -0.003(2) 0.001(2) -0.0065(19)
C205 0.027(2) 0.036(2) 0.029(2) -0.0045(19) -0.0059(18) 0.0050(19)
C206 0.028(2) 0.0183(19) 0.025(2) -0.0002(16) 0.0042(17) 0.0047(17)
C221 0.033(2) 0.035(2) 0.017(2) 0.0038(17) 0.0004(17) 0.0034(19)
C222 0.059(3) 0.042(3) 0.033(3) -0.004(2) -0.008(2) 0.018(2)
C223 0.032(2) 0.058(3) 0.029(2) 0.001(2) -0.0002(19) 0.010(2)
C261 0.022(2) 0.024(2) 0.023(2) 0.0017(16) 0.0017(16) 0.0054(16)
C262 0.032(2) 0.030(2) 0.034(2) -0.0038(18) -0.0015(18) 0.0050(19)
C263 0.036(2) 0.039(2) 0.031(2) -0.0026(19) -0.0063(19) 0.015(2)

loop_
_atom_type_symbol
_atom_type_description
_atom_type_scat_dispersion_real
_atom_type_scat_dispersion_imag
_atom_type_scat_source
C C 0.0033 0.0016 'International Tables Vol C Tables 4.2.6.8 and 6.1.1.4'
H H 0.0000 0.0000 'International Tables Vol C Tables 4.2.6.8 and 6.1.1.4'
N N 0.0061 0.0033 'International Tables Vol C Tables 4.2.6.8 and 6.1.1.4'
O O 0.0106 0.0060 'International Tables Vol C Tables 4.2.6.8 and 6.1.1.4'
F F 0.0171 0.0103 'International Tables Vol C Tables 4.2.6.8 and 6.1.1.4'
W W -0.8490 6.8722 'International Tables Vol C Tables 4.2.6.8 and 6.1.1.4'

loop_
_geom_angle_atom_site_label_1
_geom_angle_atom_site_label_2
_geom_angle_atom_site_label_3
_geom_angle
_geom_angle_site_symmetry_1
_geom_angle_site_symmetry_3
_geom_angle_publ_flag
N1 W C1A 106.67(13) . . ?
N1 W N2 102.99(12) . . ?
C1A W N2 87.90(12) . . ?
N1 W O2 124.75(12) . . ?
C1A W O2 128.28(12) . . ?
N2 W O2 85.95(10) . . ?
N1 W O1 97.48(11) . . ?
C1A W O1 89.61(12) . . ?
N2 W O1 159.23(10) . . ?
O2 W O1 79.46(9) . . ?
C11 N1 W 165.3(2) . . ?
C1B N2 C21 118.2(3) . . ?
C1B N2 W 112.8(2) . . ?
C21 N2 W 128.9(2) . . ?
C101 O1 W 135.4(2) . . ?
C201 O2 W 132.7(2) . . ?
C2A C1A C8A 122.7(3) . . ?
C2A C1A W 105.4(2) . . ?
C8A C1A W 129.2(3) . . ?
N2 C1B C2B 119.9(3) . . ?
N2 C1B C8B 117.0(3) . . ?
C2B C1B C8B 123.0(3) . . ?
C1B C2B C2A 124.7(3) . . ?
C1B C2B C3B 116.0(3) . . ?
C2A C2B C3B 118.3(3) . . ?
C1A C2A C2B 123.6(3) . . ?
C1A C2A C3A 118.4(3) . . ?
C2B C2A C3A 118.0(3) . . ?
C4A C3A C2A 117.4(4) . . ?
C2B C3B C4B 116.2(3) . . ?
C3B C4B C5B 114.9(3) . . ?
C3A C4A C5A 114.3(4) . . ?
C6B C5B C4B 115.2(4) . . ?
C6A C5A C4A 113.7(5) . . ?
C5B C6B C7B 114.4(3) . . ?
C5A C6A C7A 115.9(4) . . ?
C8A C7A C6A 115.8(3) . . ?
C6B C7B C8B 117.1(3) . . ?
C1A C8A C7A 114.5(3) . . ?
C1B C8B C7B 116.3(3) . . ?
C12 C11 C16 121.5(3) . . ?
C12 C11 N1 119.3(3) . . ?
C16 C11 N1 119.0(3) . . ?
C13 C12 C11 117.6(3) . . ?
C13 C12 C121 119.1(3) . . ?
C11 C12 C121 123.3(3) . . ?
C14 C13 C12 121.1(4) . . ?
C15 C14 C13 120.2(4) . . ?
C14 C15 C16 121.6(4) . . ?
C15 C16 C11 117.7(3) . . ?
C15 C16 C161 120.5(3) . . ?
C11 C16 C161 121.7(3) . . ?
C22 C21 C26 121.9(3) . . ?
C22 C21 N2 120.3(3) . . ?
C26 C21 N2 117.7(3) . . ?
C23 C22 C21 117.7(3) . . ?
C23 C22 C221 118.3(3) . . ?
C21 C22 C221 124.0(3) . . ?
C24 C23 C22 121.7(4) . . ?
C23 C24 C25 119.7(4) . . ?
C24 C25 C26 121.6(3) . . ?
C25 C26 C21 117.4(3) . . ?
C25 C26 C261 119.0(3) . . ?
C21 C26 C261 123.6(3) . . ?
O1 C101 C102 121.4(3) . . ?
O1 C101 C106 123.8(3) . . ?
C102 C101 C106 114.8(3) . . ?
F6 C102 C103 117.4(3) . . ?
F6 C102 C101 119.3(3) . . ?
C103 C102 C101 123.3(4) . . ?
F7 C103 C102 120.2(4) . . ?
F7 C103 C104 119.6(3) . . ?
C102 C103 C104 120.3(3) . . ?
F8 C104 C105 120.9(3) . . ?
F8 C104 C103 120.8(3) . . ?
C105 C104 C103 118.2(3) . . ?
F9 C105 C106 119.9(3) . . ?
F9 C105 C104 119.2(3) . . ?
C106 C105 C104 120.9(3) . . ?
F10 C106 C105 118.0(3) . . ?
F10 C106 C101 119.4(3) . . ?
C105 C106 C101 122.5(3) . . ?
C123 C121 C12 112.4(3) . . ?
C123 C121 C122 109.9(3) . . ?
C12 C121 C122 110.8(3) . . ?
C16 C161 C162 113.0(3) . . ?
C16 C161 C163 109.1(3) . . ?
C162 C161 C163 110.8(3) . . ?
O2 C201 C202 122.7(3) . . ?
O2 C201 C206 121.4(3) . . ?
C202 C201 C206 115.8(3) . . ?
F1 C202 C203 118.8(3) . . ?
F1 C202 C201 118.9(3) . . ?
C203 C202 C201 122.3(4) . . ?
F2 C203 C202 120.0(4) . . ?
F2 C203 C204 119.2(4) . . ?
C202 C203 C204 120.7(4) . . ?
F3 C204 C205 120.6(4) . . ?
F3 C204 C203 120.7(4) . . ?
C205 C204 C203 118.7(4) . . ?
F4 C205 C204 120.2(3) . . ?
F4 C205 C206 119.7(4) . . ?
C204 C205 C206 120.1(4) . . ?
F5 C206 C205 118.3(3) . . ?
F5 C206 C201 119.4(3) . . ?
C205 C206 C201 122.3(3) . . ?
C22 C221 C223 110.5(3) . . ?
C22 C221 C222 112.0(3) . . ?
C223 C221 C222 110.0(3) . . ?
C26 C261 C263 111.7(3) . . ?
C26 C261 C262 112.5(3) . . ?
C263 C261 C262 108.6(3) . . ?

loop_
_geom_bond_atom_site_label_1
_geom_bond_atom_site_label_2
_geom_bond_distance
_geom_bond_site_symmetry_2
_geom_bond_publ_flag
W N1 1.731(3) . ?
W C1A 1.983(3) . ?
W N2 2.008(3) . ?
W O2 2.029(2) . ?
W O1 2.052(2) . ?
N1 C11 1.411(4) . ?
N2 C1B 1.366(4) . ?
N2 C21 1.465(4) . ?
O1 C101 1.335(4) . ?
O2 C201 1.337(4) . ?
F1 C202 1.346(4) . ?
F2 C203 1.351(5) . ?
F3 C204 1.343(4) . ?
F4 C205 1.346(5) . ?
F5 C206 1.352(4) . ?
F6 C102 1.349(4) . ?
F7 C103 1.351(4) . ?
F8 C104 1.343(4) . ?
F9 C105 1.344(4) . ?
F10 C106 1.346(4) . ?
C1A C2A 1.404(5) . ?
C1A C8A 1.512(5) . ?
C1B C2B 1.412(5) . ?
C1B C8B 1.515(5) . ?
C2B C2A 1.448(5) . ?
C2B C3B 1.526(5) . ?
C2A C3A 1.522(5) . ?
C3A C4A 1.523(6) . ?
C3B C4B 1.534(5) . ?
C4B C5B 1.529(6) . ?
C4A C5A 1.519(7) . ?
C5B C6B 1.529(6) . ?
C5A C6A 1.463(7) . ?
C6B C7B 1.527(5) . ?
C6A C7A 1.563(6) . ?
C7A C8A 1.543(5) . ?
C7B C8B 1.537(5) . ?
C11 C12 1.408(5) . ?
C11 C16 1.408(5) . ?
C12 C13 1.395(5) . ?
C12 C121 1.522(5) . ?
C13 C14 1.388(5) . ?
C14 C15 1.363(5) . ?
C15 C16 1.395(5) . ?
C16 C161 1.516(5) . ?
C21 C22 1.396(5) . ?
C21 C26 1.409(5) . ?
C22 C23 1.391(5) . ?
C22 C221 1.521(5) . ?
C23 C24 1.375(6) . ?
C24 C25 1.377(5) . ?
C25 C26 1.392(5) . ?
C26 C261 1.524(5) . ?
C101 C102 1.392(5) . ?
C101 C106 1.392(5) . ?
C102 C103 1.369(5) . ?
C103 C104 1.375(5) . ?
C104 C105 1.372(5) . ?
C105 C106 1.371(5) . ?
C121 C123 1.520(5) . ?
C121 C122 1.533(5) . ?
C161 C162 1.519(5) . ?
C161 C163 1.535(5) . ?
C201 C202 1.388(5) . ?
C201 C206 1.386(5) . ?
C202 C203 1.366(5) . ?
C203 C204 1.373(6) . ?
C204 C205 1.370(6) . ?
C205 C206 1.380(5) . ?
C221 C223 1.525(6) . ?
C221 C222 1.528(6) . ?
C261 C263 1.529(5) . ?
C261 C262 1.531(5) . ?

loop_
_geom_torsion_atom_site_label_1
_geom_torsion_atom_site_label_2
_geom_torsion_atom_site_label_3
_geom_torsion_atom_site_label_4
_geom_torsion
_geom_torsion_site_symmetry_1
_geom_torsion_site_symmetry_2
_geom_torsion_site_symmetry_3
_geom_torsion_site_symmetry_4
_geom_torsion_publ_flag
C1A W N1 C11 105.8(10) . . . . ?
N2 W N1 C11 -162.5(9) . . . . ?
O2 W N1 C11 -68.3(10) . . . . ?
O1 W N1 C11 14.0(10) . . . . ?
N1 W N2 C1B -168.2(2) . . . . ?
C1A W N2 C1B -61.6(2) . . . . ?
O2 W N2 C1B 67.0(2) . . . . ?
O1 W N2 C1B 21.7(4) . . . . ?
N1 W N2 C21 7.9(3) . . . . ?
C1A W N2 C21 114.5(3) . . . . ?
O2 W N2 C21 -116.9(3) . . . . ?
O1 W N2 C21 -162.2(3) . . . . ?
N1 W O1 C101 77.7(3) . . . . ?
C1A W O1 C101 -29.1(3) . . . . ?
N2 W O1 C101 -112.1(4) . . . . ?
O2 W O1 C101 -158.2(3) . . . . ?
N1 W O2 C201 83.9(3) . . . . ?
C1A W O2 C201 -88.9(3) . . . . ?
N2 W O2 C201 -173.0(3) . . . . ?
O1 W O2 C201 -7.9(3) . . . . ?
N1 W C1A C2A 166.3(2) . . . . ?
N2 W C1A C2A 63.4(2) . . . . ?
O2 W C1A C2A -19.8(3) . . . . ?
O1 W C1A C2A -96.0(2) . . . . ?
N1 W C1A C8A -32.2(3) . . . . ?
N2 W C1A C8A -135.1(3) . . . . ?
O2 W C1A C8A 141.7(3) . . . . ?
O1 W C1A C8A 65.5(3) . . . . ?
C21 N2 C1B C2B -148.8(3) . . . . ?
W N2 C1B C2B 27.8(4) . . . . ?
C21 N2 C1B C8B 32.2(4) . . . . ?
W N2 C1B C8B -151.3(2) . . . . ?
N2 C1B C2B C2A 16.9(5) . . . . ?
C8B C1B C2B C2A -164.0(3) . . . . ?
N2 C1B C2B C3B -174.5(3) . . . . ?
C8B C1B C2B C3B 4.6(5) . . . . ?
C8A C1A C2A C2B 157.3(3) . . . . ?
W C1A C2A C2B -39.7(4) . . . . ?
C8A C1A C2A C3A -22.4(5) . . . . ?
W C1A C2A C3A 140.6(3) . . . . ?
C1B C2B C2A C1A -9.5(5) . . . . ?
C3B C2B C2A C1A -177.9(3) . . . . ?
C1B C2B C2A C3A 170.2(3) . . . . ?
C3B C2B C2A C3A 1.8(5) . . . . ?
C1A C2A C3A C4A 95.3(4) . . . . ?
C2B C2A C3A C4A -84.4(4) . . . . ?
C1B C2B C3B C4B 91.5(4) . . . . ?
C2A C2B C3B C4B -99.2(4) . . . . ?
C2B C3B C4B C5B -56.2(5) . . . . ?
C2A C3A C4A C5A -75.0(5) . . . . ?
C3B C4B C5B C6B -54.8(5) . . . . ?
C3A C4A C5A C6A 70.7(6) . . . . ?
C4B C5B C6B C7B 98.9(4) . . . . ?
C4A C5A C6A C7A -104.5(5) . . . . ?
C5A C6A C7A C8A 52.2(6) . . . . ?
C5B C6B C7B C8B -71.1(5) . . . . ?
C2A C1A C8A C7A -74.8(4) . . . . ?
W C1A C8A C7A 126.5(3) . . . . ?
C6A C7A C8A C1A 55.9(5) . . . . ?
N2 C1B C8B C7B 94.0(4) . . . . ?
C2B C1B C8B C7B -85.1(4) . . . . ?
C6B C7B C8B C1B 79.0(5) . . . . ?
W N1 C11 C12 37.1(11) . . . . ?
W N1 C11 C16 -138.4(9) . . . . ?
C16 C11 C12 C13 6.9(5) . . . . ?
N1 C11 C12 C13 -168.4(3) . . . . ?
C16 C11 C12 C121 -171.6(3) . . . . ?
N1 C11 C12 C121 13.1(5) . . . . ?
C11 C12 C13 C14 -1.8(5) . . . . ?
C121 C12 C13 C14 176.8(3) . . . . ?
C12 C13 C14 C15 -3.5(6) . . . . ?
C13 C14 C15 C16 3.9(6) . . . . ?
C14 C15 C16 C11 1.1(5) . . . . ?
C14 C15 C16 C161 -175.1(3) . . . . ?
C12 C11 C16 C15 -6.6(5) . . . . ?
N1 C11 C16 C15 168.8(3) . . . . ?
C12 C11 C16 C161 169.5(3) . . . . ?
N1 C11 C16 C161 -15.2(5) . . . . ?
C1B N2 C21 C22 -111.2(4) . . . . ?
W N2 C21 C22 72.8(4) . . . . ?
C1B N2 C21 C26 68.4(4) . . . . ?
W N2 C21 C26 -107.5(3) . . . . ?
C26 C21 C22 C23 -1.3(5) . . . . ?
N2 C21 C22 C23 178.3(3) . . . . ?
C26 C21 C22 C221 179.6(3) . . . . ?
N2 C21 C22 C221 -0.7(5) . . . . ?
C21 C22 C23 C24 0.3(6) . . . . ?
C221 C22 C23 C24 179.4(4) . . . . ?
C22 C23 C24 C25 0.5(6) . . . . ?
C23 C24 C25 C26 -0.1(6) . . . . ?
C24 C25 C26 C21 -0.9(5) . . . . ?
C24 C25 C26 C261 179.2(3) . . . . ?
C22 C21 C26 C25 1.6(5) . . . . ?
N2 C21 C26 C25 -178.0(3) . . . . ?
C22 C21 C26 C261 -178.5(3) . . . . ?
N2 C21 C26 C261 1.8(5) . . . . ?
W O1 C101 C102 114.2(4) . . . . ?
W O1 C101 C106 -68.3(5) . . . . ?
O1 C101 C102 F6 -2.0(5) . . . . ?
C106 C101 C102 F6 -179.8(3) . . . . ?
O1 C101 C102 C103 178.2(4) . . . . ?
C106 C101 C102 C103 0.4(6) . . . . ?
F6 C102 C103 F7 0.1(6) . . . . ?
C101 C102 C103 F7 179.9(3) . . . . ?
F6 C102 C103 C104 179.0(3) . . . . ?
C101 C102 C103 C104 -1.2(6) . . . . ?
F7 C103 C104 F8 0.1(6) . . . . ?
C102 C103 C104 F8 -178.8(3) . . . . ?
F7 C103 C104 C105 179.9(3) . . . . ?
C102 C103 C104 C105 0.9(6) . . . . ?
F8 C104 C105 F9 -1.5(5) . . . . ?
C103 C104 C105 F9 178.7(3) . . . . ?
F8 C104 C105 C106 179.7(3) . . . . ?
C103 C104 C105 C106 -0.1(6) . . . . ?
F9 C105 C106 F10 -0.5(5) . . . . ?
C104 C105 C106 F10 178.3(3) . . . . ?
F9 C105 C106 C101 -179.5(3) . . . . ?
C104 C105 C106 C101 -0.7(6) . . . . ?
O1 C101 C106 F10 3.9(5) . . . . ?
C102 C101 C106 F10 -178.4(3) . . . . ?
O1 C101 C106 C105 -177.2(3) . . . . ?
C102 C101 C106 C105 0.5(5) . . . . ?
C13 C12 C121 C123 71.6(4) . . . . ?
C11 C12 C121 C123 -109.9(4) . . . . ?
C13 C12 C121 C122 -51.7(4) . . . . ?
C11 C12 C121 C122 126.8(4) . . . . ?
C15 C16 C161 C162 -50.9(5) . . . . ?
C11 C16 C161 C162 133.2(4) . . . . ?
C15 C16 C161 C163 72.8(4) . . . . ?
C11 C16 C161 C163 -103.1(4) . . . . ?
W O2 C201 C202 82.9(4) . . . . ?
W O2 C201 C206 -99.9(4) . . . . ?
O2 C201 C202 F1 0.1(5) . . . . ?
C206 C201 C202 F1 -177.3(3) . . . . ?
O2 C201 C202 C203 179.3(4) . . . . ?
C206 C201 C202 C203 1.9(5) . . . . ?
F1 C202 C203 F2 -0.9(6) . . . . ?
C201 C202 C203 F2 179.9(3) . . . . ?
F1 C202 C203 C204 179.8(4) . . . . ?
C201 C202 C203 C204 0.7(6) . . . . ?
F2 C203 C204 F3 -0.2(6) . . . . ?
C202 C203 C204 F3 179.0(4) . . . . ?
F2 C203 C204 C205 178.9(4) . . . . ?
C202 C203 C204 C205 -1.8(6) . . . . ?
F3 C204 C205 F4 0.0(6) . . . . ?
C203 C204 C205 F4 -179.2(4) . . . . ?
F3 C204 C205 C206 179.5(4) . . . . ?
C203 C204 C205 C206 0.4(6) . . . . ?
F4 C205 C206 F5 1.7(5) . . . . ?
C204 C205 C206 F5 -177.9(4) . . . . ?
F4 C205 C206 C201 -178.1(3) . . . . ?
C204 C205 C206 C201 2.3(6) . . . . ?
O2 C201 C206 F5 -0.6(5) . . . . ?
C202 C201 C206 F5 176.8(3) . . . . ?
O2 C201 C206 C205 179.2(3) . . . . ?
C202 C201 C206 C205 -3.4(5) . . . . ?
C23 C22 C221 C223 63.1(4) . . . . ?
C21 C22 C221 C223 -117.9(4) . . . . ?
C23 C22 C221 C222 -60.0(5) . . . . ?
C21 C22 C221 C222 119.1(4) . . . . ?
C25 C26 C261 C263 78.4(4) . . . . ?
C21 C26 C261 C263 -101.4(4) . . . . ?
C25 C26 C261 C262 -44.0(4) . . . . ?
C21 C26 C261 C262 136.1(3) . . . . ?
